data_2233217
loop_
_publ_author_name
'Yoon, Yeong Keng'
'Ali, Mohamed Ashraf'
'Choon, Tan Soo'
'Asik, Safra Izuani Jama'
'Razak, Ibrahim Abdul'

_publ_section_title
;
 Ethyl
 2-(1,3-benzodioxol-5-yl)-1-[3-(1<i>H</i>-imidazol-1-yl)propyl]-1<i>H</i>-benzimidazole-5-carboxylate
;
_journal_coeditor_code IS5032
_journal_issue 1
_journal_name_full 'Acta Crystallographica Section E'
_journal_page_first o247
_journal_page_last o248
_journal_paper_doi 10.1107/S1600536811054572
_journal_volume 68
_journal_year 2012
_chemical_formula_iupac 'C23 H22 N4 O4'
_chemical_formula_moiety 'C23 H22 N4 O4'
_chemical_formula_sum 'C23 H22 N4 O4'
_chemical_formula_weight 418.45
_chemical_name_systematic
;
Ethyl 2-(1,3-benzodioxol-5-yl)-1-[3-(1<i>H</i>-imidazol-1-yl)propyl]-
1<i>H</i>-benzimidazole-5-carboxylate
;
_space_group_IT_number 61
_symmetry_cell_setting orthorhombic
_symmetry_space_group_name_Hall '-P 2ac 2ab'
_symmetry_space_group_name_H-M 'P b c a'
_atom_sites_solution_hydrogens geom
_atom_sites_solution_primary direct
_atom_sites_solution_secondary difmap
_audit_creation_method SHELXL-97
_cell_angle_alpha 90.00
_cell_angle_beta 90.00
_cell_angle_gamma 90.00
_cell_formula_units_Z 8
_cell_length_a 15.8554(2)
_cell_length_b 15.3988(2)
_cell_length_c 16.2292(2)
_cell_measurement_reflns_used 7948
_cell_measurement_temperature 100.0(10)
_cell_measurement_theta_max 29.85
_cell_measurement_theta_min 2.23
_cell_volume 3962.43(9)
_computing_cell_refinement 'SAINT (Bruker, 2009)'
_computing_data_collection 'APEX2 (Bruker, 2009)'
_computing_data_reduction 'SAINT (Bruker, 2009)'
_computing_molecular_graphics 'SHELXTL (Sheldrick, 2008)'
_computing_publication_material
;
SHELXTL (Sheldrick, 2008) and PLATON (Spek, 2009)
;
_computing_structure_refinement 'SHELXTL (Sheldrick, 2008)'
_computing_structure_solution 'SHELXTL (Sheldrick, 2008)'
_diffrn_ambient_temperature 100
_diffrn_measured_fraction_theta_full 1.000
_diffrn_measured_fraction_theta_max 1.000
_diffrn_measurement_device_type
;
Bruker SMART APEXII CCD area-detector
;
_diffrn_measurement_method '\f and \w scans'
_diffrn_radiation_monochromator graphite
_diffrn_radiation_source 'fine-focus sealed tube'
_diffrn_radiation_type MoK\a
_diffrn_radiation_wavelength 0.71073
_diffrn_reflns_av_R_equivalents 0.0540
_diffrn_reflns_av_sigmaI/netI 0.0315
_diffrn_reflns_limit_h_max 22
_diffrn_reflns_limit_h_min -22
_diffrn_reflns_limit_k_max 21
_diffrn_reflns_limit_k_min -17
_diffrn_reflns_limit_l_max 22
_diffrn_reflns_limit_l_min -22
_diffrn_reflns_number 39067
_diffrn_reflns_theta_full 30.01
_diffrn_reflns_theta_max 30.01
_diffrn_reflns_theta_min 2.23
_diffrn_standards_number 0
_exptl_absorpt_coefficient_mu 0.098
_exptl_absorpt_correction_T_max 0.9805
_exptl_absorpt_correction_T_min 0.9600
_exptl_absorpt_correction_type multi-scan
_exptl_absorpt_process_details '(<i>SADABS</i>; Bruker, 2009)'
_exptl_crystal_colour yellow
_exptl_crystal_density_diffrn 1.403
_exptl_crystal_density_method 'not measured'
_exptl_crystal_description block
_exptl_crystal_F_000 1760
_exptl_crystal_size_max 0.42
_exptl_crystal_size_mid 0.28
_exptl_crystal_size_min 0.20
_refine_diff_density_max 0.419
_refine_diff_density_min -0.262
_refine_ls_extinction_method none
_refine_ls_goodness_of_fit_ref 1.057
_refine_ls_hydrogen_treatment constr
_refine_ls_matrix_type full
_refine_ls_number_parameters 280
_refine_ls_number_reflns 5782
_refine_ls_number_restraints 0
_refine_ls_restrained_S_all 1.057
_refine_ls_R_factor_all 0.0718
_refine_ls_R_factor_gt 0.0508
_refine_ls_shift/su_max 0.001
_refine_ls_shift/su_mean 0.000
_refine_ls_structure_factor_coef Fsqd
_refine_ls_weighting_details 'calc w=1/[\s^2^(Fo^2^)+(0.0539P)^2^+1.7654P] where P=(Fo^2^+2Fc^2^)/3'
_refine_ls_weighting_scheme calc
_refine_ls_wR_factor_gt 0.1153
_refine_ls_wR_factor_ref 0.1260
_reflns_number_gt 4429
_reflns_number_total 5782
_reflns_threshold_expression I>2\s(I)
_cod_data_source_file is5032.cif
_cod_data_source_block I
_cod_database_code 2233217
_cod_database_fobs_code 2233217

loop_
_symmetry_equiv_pos_as_xyz
'x, y, z'
'-x+1/2, -y, z+1/2'
'-x, y+1/2, -z+1/2'
'x+1/2, -y+1/2, -z'
'-x, -y, -z'
'x-1/2, y, -z-1/2'
'x, -y-1/2, z-1/2'
'-x-1/2, y-1/2, z'

loop_
_atom_site_type_symbol
_atom_site_label
_atom_site_fract_x
_atom_site_fract_y
_atom_site_fract_z
_atom_site_U_iso_or_equiv
_atom_site_adp_type
_atom_site_calc_flag
_atom_site_refinement_flags
_atom_site_occupancy
_atom_site_symmetry_multiplicity
O O1 0.21824(6) 0.91984(8) 0.49482(7) 0.0282(3) Uani d . 1 1
O O2 0.25425(7) 0.90679(7) 0.62843(7) 0.0271(2) Uani d . 1 1
O O3 0.89060(6) 0.92843(7) 0.71394(6) 0.0239(2) Uani d . 1 1
O O4 0.98149(6) 0.84912(7) 0.63028(7) 0.0263(2) Uani d . 1 1
N N1 0.58208(7) 0.86631(8) 0.59836(7) 0.0194(2) Uani d . 1 1
N N2 0.61041(7) 0.87485(8) 0.46195(7) 0.0187(2) Uani d . 1 1
N N3 0.79424(8) 0.84083(8) 0.26915(7) 0.0225(3) Uani d . 1 1
N N4 0.91848(9) 0.89721(9) 0.30370(9) 0.0296(3) Uani d . 1 1
C C1 0.50764(8) 0.87928(9) 0.55479(8) 0.0182(3) Uani d . 1 1
C C2 0.42516(8) 0.88928(9) 0.58316(9) 0.0190(3) Uani d . 1 1
H H2A 0.4125 0.8865 0.6403 0.023 Uiso calc R 1 1
C C3 0.36188(8) 0.90350(9) 0.52518(9) 0.0191(3) Uani d . 1 1
C C4 0.38044(9) 0.90927(9) 0.44011(9) 0.0202(3) Uani d . 1 1
H H4A 0.3360 0.9195 0.4021 0.024 Uiso calc R 1 1
C C5 0.46187(9) 0.90041(9) 0.41113(8) 0.0200(3) Uani d . 1 1
H H5A 0.4747 0.9048 0.3541 0.024 Uiso calc R 1 1
C C6 0.52433(8) 0.88464(9) 0.46988(8) 0.0182(3) Uani d . 1 1
C C7 0.64171(9) 0.86485(9) 0.54132(9) 0.0184(3) Uani d . 1 1
C C8 0.73210(8) 0.85749(9) 0.56059(8) 0.0182(3) Uani d . 1 1
C C9 0.78806(9) 0.81167(10) 0.51027(9) 0.0212(3) Uani d . 1 1
H H9A 0.7671 0.7838 0.4622 0.025 Uiso calc R 1 1
C C10 0.87401(9) 0.80575(10) 0.52865(9) 0.0221(3) Uani d . 1 1
H H10A 0.9118 0.7742 0.4944 0.027 Uiso calc R 1 1
C C11 0.90130(8) 0.84735(9) 0.59813(9) 0.0196(3) Uani d . 1 1
C C12 0.84659(9) 0.89351(9) 0.64855(8) 0.0185(3) Uani d . 1 1
C C13 0.76188(9) 0.89913(9) 0.63259(8) 0.0195(3) Uani d . 1 1
H H13A 0.7248 0.9297 0.6683 0.023 Uiso calc R 1 1
C C14 0.27411(9) 0.91028(9) 0.55607(9) 0.0203(3) Uani d . 1 1
C C15 0.13033(9) 0.92811(14) 0.51877(11) 0.0346(4) Uani d . 1 1
H H15A 0.1172 0.9892 0.5326 0.042 Uiso calc R 1 1
H H15B 0.1185 0.8917 0.5677 0.042 Uiso calc R 1 1
C C16 0.07810(10) 0.89887(12) 0.44744(11) 0.0332(4) Uani d . 1 1
H H16A 0.0182 0.9039 0.4615 0.050 Uiso calc R 1 1
H H16B 0.0914 0.8382 0.4346 0.050 Uiso calc R 1 1
H H16C 0.0904 0.9353 0.3994 0.050 Uiso calc R 1 1
C C17 0.65550(9) 0.89081(10) 0.38489(8) 0.0205(3) Uani d . 1 1
H H17A 0.7154 0.9030 0.3976 0.025 Uiso calc R 1 1
H H17B 0.6316 0.9431 0.3582 0.025 Uiso calc R 1 1
C C18 0.65105(9) 0.81489(10) 0.32436(9) 0.0239(3) Uani d . 1 1
H H18A 0.6717 0.7613 0.3515 0.029 Uiso calc R 1 1
H H18B 0.5918 0.8053 0.3075 0.029 Uiso calc R 1 1
C C19 0.70487(10) 0.83430(11) 0.24854(9) 0.0270(3) Uani d . 1 1
H H19A 0.6968 0.7876 0.2074 0.032 Uiso calc R 1 1
H H19B 0.6859 0.8896 0.2235 0.032 Uiso calc R 1 1
C C20 0.84682(9) 0.77241(10) 0.28605(9) 0.0241(3) Uani d . 1 1
H H20A 0.8332 0.7124 0.2839 0.029 Uiso calc R 1 1
C C21 0.92254(10) 0.80816(10) 0.30661(9) 0.0252(3) Uani d . 1 1
H H21A 0.9715 0.7759 0.3210 0.030 Uiso calc R 1 1
C C22 0.84051(10) 0.91387(10) 0.28135(9) 0.0273(3) Uani d . 1 1
H H22A 0.8188 0.9709 0.2745 0.033 Uiso calc R 1 1
C C23 0.97877(9) 0.91055(11) 0.69681(9) 0.0248(3) Uani d . 1 1
H H23A 1.0084 0.9647 0.6811 0.030 Uiso calc R 1 1
H H23B 1.0066 0.8861 0.7463 0.030 Uiso calc R 1 1

loop_
_atom_site_aniso_label
_atom_site_aniso_U_11
_atom_site_aniso_U_22
_atom_site_aniso_U_33
_atom_site_aniso_U_12
_atom_site_aniso_U_13
_atom_site_aniso_U_23
O1 0.0160(5) 0.0441(7) 0.0245(5) 0.0033(4) 0.0008(4) 0.0050(5)
O2 0.0243(5) 0.0349(6) 0.0220(5) 0.0040(5) 0.0030(4) 0.0006(5)
O3 0.0217(5) 0.0320(6) 0.0181(5) -0.0026(4) -0.0009(4) -0.0034(4)
O4 0.0179(5) 0.0356(6) 0.0253(5) -0.0013(4) -0.0006(4) -0.0055(5)
N1 0.0199(5) 0.0202(6) 0.0182(6) 0.0012(4) -0.0008(4) -0.0003(4)
N2 0.0174(5) 0.0210(6) 0.0178(5) 0.0014(4) 0.0011(4) -0.0003(4)
N3 0.0263(6) 0.0261(7) 0.0151(5) 0.0031(5) 0.0024(4) -0.0009(5)
N4 0.0328(7) 0.0283(7) 0.0276(7) -0.0050(6) 0.0045(5) 0.0027(6)
C1 0.0212(6) 0.0171(7) 0.0163(6) 0.0011(5) -0.0008(5) 0.0002(5)
C2 0.0213(6) 0.0182(7) 0.0174(6) 0.0007(5) 0.0011(5) -0.0007(5)
C3 0.0193(6) 0.0179(7) 0.0199(7) 0.0012(5) 0.0011(5) -0.0007(5)
C4 0.0199(6) 0.0210(7) 0.0196(7) 0.0010(5) -0.0018(5) 0.0015(5)
C5 0.0223(7) 0.0218(7) 0.0160(6) 0.0009(5) 0.0003(5) 0.0005(5)
C6 0.0183(6) 0.0173(7) 0.0188(6) 0.0002(5) 0.0014(5) -0.0009(5)
C7 0.0209(6) 0.0160(7) 0.0184(6) 0.0010(5) -0.0009(5) -0.0008(5)
C8 0.0201(6) 0.0170(7) 0.0176(6) 0.0002(5) -0.0010(5) 0.0020(5)
C9 0.0220(6) 0.0197(7) 0.0220(7) 0.0011(5) -0.0014(5) -0.0037(5)
C10 0.0211(6) 0.0217(7) 0.0236(7) 0.0020(5) 0.0025(5) -0.0027(6)
C11 0.0172(6) 0.0205(7) 0.0212(7) -0.0015(5) 0.0010(5) 0.0034(5)
C12 0.0229(6) 0.0180(7) 0.0146(6) -0.0022(5) 0.0000(5) 0.0015(5)
C13 0.0217(6) 0.0198(7) 0.0171(6) 0.0019(5) 0.0010(5) -0.0002(5)
C14 0.0206(6) 0.0172(7) 0.0230(7) 0.0010(5) 0.0000(5) 0.0002(5)
C15 0.0174(7) 0.0565(12) 0.0300(9) 0.0047(7) 0.0029(6) 0.0029(8)
C16 0.0223(7) 0.0453(10) 0.0320(9) -0.0005(7) -0.0004(6) 0.0054(7)
C17 0.0214(6) 0.0228(7) 0.0173(6) 0.0009(5) 0.0023(5) 0.0007(5)
C18 0.0228(7) 0.0275(8) 0.0215(7) 0.0005(6) -0.0025(5) -0.0044(6)
C19 0.0279(7) 0.0372(9) 0.0159(6) 0.0055(6) -0.0021(5) -0.0030(6)
C20 0.0296(7) 0.0215(7) 0.0213(7) 0.0032(6) 0.0015(6) -0.0030(6)
C21 0.0272(7) 0.0266(8) 0.0219(7) 0.0011(6) 0.0032(6) -0.0003(6)
C22 0.0381(8) 0.0224(8) 0.0215(7) 0.0003(6) 0.0041(6) 0.0029(6)
C23 0.0207(6) 0.0318(8) 0.0219(7) -0.0028(6) -0.0013(5) -0.0010(6)

loop_
_atom_type_symbol
_atom_type_description
_atom_type_scat_dispersion_real
_atom_type_scat_dispersion_imag
_atom_type_scat_source
C C 0.0033 0.0016 'International Tables Vol C Tables 4.2.6.8 and 6.1.1.4'
H H 0.0000 0.0000 'International Tables Vol C Tables 4.2.6.8 and 6.1.1.4'
N N 0.0061 0.0033 'International Tables Vol C Tables 4.2.6.8 and 6.1.1.4'
O O 0.0106 0.0060 'International Tables Vol C Tables 4.2.6.8 and 6.1.1.4'

loop_
_geom_angle_atom_site_label_1
_geom_angle_atom_site_label_2
_geom_angle_atom_site_label_3
_geom_angle
C14 O1 C15 116.47(12)
C12 O3 C23 105.42(11)
C11 O4 C23 105.71(11)
C7 N1 C1 104.66(11)
C6 N2 C7 106.21(11)
C6 N2 C17 123.07(12)
C7 N2 C17 129.61(11)
C22 N3 C20 106.20(13)
C22 N3 C19 127.97(13)
C20 N3 C19 125.67(13)
C22 N4 C21 104.39(13)
N1 C1 C2 130.07(13)
N1 C1 C6 110.32(12)
C2 C1 C6 119.58(12)
C3 C2 C1 118.01(13)
C3 C2 H2A 121.0
C1 C2 H2A 121.0
C2 C3 C4 121.29(13)
C2 C3 C14 117.30(12)
C4 C3 C14 121.40(12)
C5 C4 C3 121.39(13)
C5 C4 H4A 119.3
C3 C4 H4A 119.3
C4 C5 C6 116.60(13)
C4 C5 H5A 121.7
C6 C5 H5A 121.7
N2 C6 C5 131.09(13)
N2 C6 C1 105.74(12)
C5 C6 C1 123.12(13)
N1 C7 N2 113.06(12)
N1 C7 C8 123.27(12)
N2 C7 C8 123.62(12)
C9 C8 C13 120.01(13)
C9 C8 C7 122.22(12)
C13 C8 C7 117.77(12)
C8 C9 C10 121.81(13)
C8 C9 H9A 119.1
C10 C9 H9A 119.1
C11 C10 C9 117.00(13)
C11 C10 H10A 121.5
C9 C10 H10A 121.5
C10 C11 O4 127.96(13)
C10 C11 C12 121.89(13)
O4 C11 C12 110.12(12)
C13 C12 O3 128.07(13)
C13 C12 C11 122.22(13)
O3 C12 C11 109.69(12)
C12 C13 C8 117.05(13)
C12 C13 H13A 121.5
C8 C13 H13A 121.5
O2 C14 O1 123.34(13)
O2 C14 C3 124.47(13)
O1 C14 C3 112.18(12)
O1 C15 C16 107.36(14)
O1 C15 H15A 110.2
C16 C15 H15A 110.2
O1 C15 H15B 110.2
C16 C15 H15B 110.2
H15A C15 H15B 108.5
C15 C16 H16A 109.5
C15 C16 H16B 109.5
H16A C16 H16B 109.5
C15 C16 H16C 109.5
H16A C16 H16C 109.5
H16B C16 H16C 109.5
N2 C17 C18 113.51(12)
N2 C17 H17A 108.9
C18 C17 H17A 108.9
N2 C17 H17B 108.9
C18 C17 H17B 108.9
H17A C17 H17B 107.7
C19 C18 C17 110.03(13)
C19 C18 H18A 109.7
C17 C18 H18A 109.7
C19 C18 H18B 109.7
C17 C18 H18B 109.7
H18A C18 H18B 108.2
N3 C19 C18 111.80(12)
N3 C19 H19A 109.3
C18 C19 H19A 109.3
N3 C19 H19B 109.3
C18 C19 H19B 109.3
H19A C19 H19B 107.9
C21 C20 N3 105.91(14)
C21 C20 H20A 127.0
N3 C20 H20A 127.0
C20 C21 N4 110.72(14)
C20 C21 H21A 124.6
N4 C21 H21A 124.6
N4 C22 N3 112.77(14)
N4 C22 H22A 123.6
N3 C22 H22A 123.6
O4 C23 O3 107.33(11)
O4 C23 H23A 110.2
O3 C23 H23A 110.2
O4 C23 H23B 110.2
O3 C23 H23B 110.2
H23A C23 H23B 108.5

loop_
_geom_bond_atom_site_label_1
_geom_bond_atom_site_label_2
_geom_bond_distance
O1 C14 1.3396(17)
O1 C15 1.4526(18)
O2 C14 1.2170(18)
O3 C12 1.3792(16)
O3 C23 1.4516(18)
O4 C11 1.3745(17)
O4 C23 1.4361(19)
N1 C7 1.3233(18)
N1 C1 1.3902(17)
N2 C6 1.3793(17)
N2 C7 1.3889(18)
N2 C17 1.4613(17)
N3 C22 1.357(2)
N3 C20 1.3713(19)
N3 C19 1.460(2)
N4 C22 1.314(2)
N4 C21 1.374(2)
C1 C2 1.3950(19)
C1 C6 1.4055(19)
C2 C3 1.3930(19)
C2 H2A 0.9500
C3 C4 1.414(2)
C3 C14 1.4827(19)
C4 C5 1.3808(19)
C4 H4A 0.9500
C5 C6 1.3960(19)
C5 H5A 0.9500
C7 C8 1.4714(18)
C8 C9 1.3971(19)
C8 C13 1.4140(19)
C9 C10 1.3981(19)
C9 H9A 0.9500
C10 C11 1.367(2)
C10 H10A 0.9500
C11 C12 1.3883(19)
C12 C13 1.3707(19)
C13 H13A 0.9500
C15 C16 1.493(2)
C15 H15A 0.9900
C15 H15B 0.9900
C16 H16A 0.9800
C16 H16B 0.9800
C16 H16C 0.9800
C17 C18 1.529(2)
C17 H17A 0.9900
C17 H17B 0.9900
C18 C19 1.527(2)
C18 H18A 0.9900
C18 H18B 0.9900
C19 H19A 0.9900
C19 H19B 0.9900
C20 C21 1.362(2)
C20 H20A 0.9500
C21 H21A 0.9500
C22 H22A 0.9500
C23 H23A 0.9900
C23 H23B 0.9900

loop_
_geom_hbond_atom_site_label_D
_geom_hbond_atom_site_label_H
_geom_hbond_atom_site_label_A
_geom_hbond_site_symmetry_A
_geom_hbond_distance_DH
_geom_hbond_distance_HA
_geom_hbond_distance_DA
_geom_hbond_angle_DHA
_geom_hbond_publ_flag
C2 H2A O3 6_557 0.95 2.48 3.3922(17) 162 yes
C15 H15B O4 1_455 0.99 2.49 3.213(2) 130 yes
C23 H23A N4 5_776 0.99 2.43 3.379(2) 159 yes
C10 H10A Cg4 3_566 0.95 2.65 3.3005(16) 126 yes
C16 H16C Cg1 5_676 0.98 2.91 3.7282(19) 142 yes

loop_
_geom_torsion_atom_site_label_1
_geom_torsion_atom_site_label_2
_geom_torsion_atom_site_label_3
_geom_torsion_atom_site_label_4
_geom_torsion
C7 N1 C1 C2 -177.49(15)
C7 N1 C1 C6 0.61(16)
N1 C1 C2 C3 178.57(14)
C6 C1 C2 C3 0.6(2)
C1 C2 C3 C4 -1.1(2)
C1 C2 C3 C14 177.48(13)
C2 C3 C4 C5 0.5(2)
C14 C3 C4 C5 -178.07(13)
C3 C4 C5 C6 0.7(2)
C7 N2 C6 C5 176.99(15)
C17 N2 C6 C5 8.0(2)
C7 N2 C6 C1 -0.47(15)
C17 N2 C6 C1 -169.43(12)
C4 C5 C6 N2 -178.25(14)
C4 C5 C6 C1 -1.2(2)
N1 C1 C6 N2 -0.08(16)
C2 C1 C6 N2 178.25(12)
N1 C1 C6 C5 -177.79(13)
C2 C1 C6 C5 0.5(2)
C1 N1 C7 N2 -0.93(16)
C1 N1 C7 C8 176.36(13)
C6 N2 C7 N1 0.91(16)
C17 N2 C7 N1 168.90(13)
C6 N2 C7 C8 -176.38(13)
C17 N2 C7 C8 -8.4(2)
N1 C7 C8 C9 144.90(15)
N2 C7 C8 C9 -38.1(2)
N1 C7 C8 C13 -35.4(2)
N2 C7 C8 C13 141.59(14)
C13 C8 C9 C10 -0.3(2)
C7 C8 C9 C10 179.35(13)
C8 C9 C10 C11 -0.4(2)
C9 C10 C11 O4 178.02(14)
C9 C10 C11 C12 0.0(2)
C23 O4 C11 C10 172.62(15)
C23 O4 C11 C12 -9.19(16)
C23 O3 C12 C13 -174.54(15)
C23 O3 C12 C11 6.74(15)
C10 C11 C12 C13 1.0(2)
O4 C11 C12 C13 -177.28(13)
C10 C11 C12 O3 179.84(13)
O4 C11 C12 O3 1.53(16)
O3 C12 C13 C8 179.77(13)
C11 C12 C13 C8 -1.7(2)
C9 C8 C13 C12 1.3(2)
C7 C8 C13 C12 -178.39(12)
C15 O1 C14 O2 1.4(2)
C15 O1 C14 C3 -179.31(13)
C2 C3 C14 O2 2.2(2)
C4 C3 C14 O2 -179.15(14)
C2 C3 C14 O1 -177.08(13)
C4 C3 C14 O1 1.5(2)
C14 O1 C15 C16 -155.28(14)
C6 N2 C17 C18 -81.03(16)
C7 N2 C17 C18 112.77(16)
N2 C17 C18 C19 -175.90(12)
C22 N3 C19 C18 -99.29(17)
C20 N3 C19 C18 75.53(18)
C17 C18 C19 N3 64.76(16)
C22 N3 C20 C21 -0.74(16)
C19 N3 C20 C21 -176.49(13)
N3 C20 C21 N4 0.52(17)
C22 N4 C21 C20 -0.09(18)
C21 N4 C22 N3 -0.41(17)
C20 N3 C22 N4 0.74(17)
C19 N3 C22 N4 176.37(13)
C11 O4 C23 O3 13.14(15)
C12 O3 C23 O4 -12.24(15)

loop_
_cod_related_entry_id
_cod_related_entry_database
_cod_related_entry_code
1 ChemSpider 30657340
